data_7047489
loop_
_publ_author_name
'Chai, Jinkui'
'Tian, Rongqiang'
'Wu, Di'
'Wei, Donghui'
'Xu, Qun'
'Duan, Zheng'
'Mathey, Fran\,cois'

_publ_section_title
;
 The coordination chemistry of phosphinidene sulfides. Synthesis and
 catalytic properties of Pd<sub>4</sub> and Pt<sub>4</sub> clusters.
;
_journal_issue 38
_journal_name_full 'Dalton transactions (Cambridge, England : 2003)'
_journal_page_first 13342
_journal_page_last 13344
_journal_paper_doi 10.1039/c8dt02648c
_journal_volume 47
_journal_year 2018
_chemical_formula_moiety 'C66 H54 P6 Pd4 S6'
_chemical_formula_sum 'C66 H54 P6 Pd4 S6'
_chemical_formula_weight 1650.87
_space_group_crystal_system monoclinic
_space_group_IT_number 14
_space_group_name_Hall '-P 2yn'
_space_group_name_H-M_alt 'P 1 21/n 1'
_symmetry_space_group_name_Hall '-P 2yn'
_symmetry_space_group_name_H-M 'P 1 21/n 1'
_atom_sites_solution_hydrogens geom
_atom_sites_solution_primary direct
_audit_creation_date 2018-08-16
_audit_creation_method
;
Olex2 1.2
(compiled 2018.05.29 svn.r3508 for OlexSys, GUI svn.r5506)
;
_audit_update_record
;
2018-08-16 deposited with the CCDC.
2018-09-10 downloaded from the CCDC.
;
_cell_angle_alpha 90
_cell_angle_beta 112.931(2)
_cell_angle_gamma 90
_cell_formula_units_Z 4
_cell_length_a 15.6070(3)
_cell_length_b 27.8868(3)
_cell_length_c 17.6155(3)
_cell_measurement_reflns_used 12596
_cell_measurement_temperature 293(2)
_cell_measurement_theta_max 29.1560
_cell_measurement_theta_min 3.5850
_cell_volume 7060.9(2)
_computing_cell_refinement
;
CrysAlisPro, Agilent Technologies,
Version 1.171.37.35 (release 13-08-2014 CrysAlis171 .NET)
(compiled Aug 13 2014,18:06:01)
;
_computing_data_collection
;
CrysAlisPro, Agilent Technologies,
Version 1.171.37.35 (release 13-08-2014 CrysAlis171 .NET)
(compiled Aug 13 2014,18:06:01)
;
_computing_data_reduction
;
CrysAlisPro, Agilent Technologies,
Version 1.171.37.35 (release 13-08-2014 CrysAlis171 .NET)
(compiled Aug 13 2014,18:06:01)
;
_computing_molecular_graphics 'Olex2 (Dolomanov et al., 2009)'
_computing_publication_material 'Olex2 (Dolomanov et al., 2009)'
_computing_structure_refinement 'ShelXL (Sheldrick, 2015)'
_computing_structure_solution 'ShelXS (Sheldrick, 2008)'
_diffrn_ambient_temperature 293(2)
_diffrn_detector 'CCD plate'
_diffrn_detector_area_resol_mean 16.2312
_diffrn_detector_type Eos
_diffrn_measured_fraction_theta_full 0.997
_diffrn_measured_fraction_theta_max 0.997
_diffrn_measurement_details
;
#__ type_ start__ end____ width___ exp.time_
  1 omega  -32.00   -2.90   0.3000    3.0000
omega____ theta____ kappa____ phi______ frames
    -      -15.1755   37.0000  -90.0000 97

#__ type_ start__ end____ width___ exp.time_
  2 omega  -21.00   23.10   0.3000    3.0000
omega____ theta____ kappa____ phi______ frames
    -      -15.1755  -99.0000  -90.0000 147

#__ type_ start__ end____ width___ exp.time_
  3 omega    6.00   85.20   0.3000    3.0000
omega____ theta____ kappa____ phi______ frames
    -       18.0661   37.0000 -150.0000 264

#__ type_ start__ end____ width___ exp.time_
  4 omega  -23.00   55.00   0.3000    3.0000
omega____ theta____ kappa____ phi______ frames
    -       18.0661  -99.0000   90.0000 260

#__ type_ start__ end____ width___ exp.time_
  5 omega   35.00   71.00   0.3000    3.0000
omega____ theta____ kappa____ phi______ frames
    -       18.0661  178.0000 -120.0000 120
;
_diffrn_measurement_device 'four-circle diffractometer'
_diffrn_measurement_device_type 'Xcalibur, Eos, Gemini'
_diffrn_measurement_method '\w scans'
_diffrn_orient_matrix_UB_11 0.0297606000
_diffrn_orient_matrix_UB_12 0.0125284000
_diffrn_orient_matrix_UB_13 -0.0149982000
_diffrn_orient_matrix_UB_21 0.0212961000
_diffrn_orient_matrix_UB_22 -0.0219528000
_diffrn_orient_matrix_UB_23 -0.0032073000
_diffrn_orient_matrix_UB_31 -0.0331056000
_diffrn_orient_matrix_UB_32 -0.0028562000
_diffrn_orient_matrix_UB_33 -0.0409387000
_diffrn_radiation_monochromator graphite
_diffrn_radiation_probe x-ray
_diffrn_radiation_type MoK\a
_diffrn_radiation_wavelength 0.71073
_diffrn_reflns_av_R_equivalents 0.0324
_diffrn_reflns_av_unetI/netI 0.0425
_diffrn_reflns_Laue_measured_fraction_full 0.997
_diffrn_reflns_Laue_measured_fraction_max 0.997
_diffrn_reflns_limit_h_max 19
_diffrn_reflns_limit_h_min -19
_diffrn_reflns_limit_k_max 34
_diffrn_reflns_limit_k_min -34
_diffrn_reflns_limit_l_max 20
_diffrn_reflns_limit_l_min -22
_diffrn_reflns_number 37057
_diffrn_reflns_point_group_measured_fraction_full 0.997
_diffrn_reflns_point_group_measured_fraction_max 0.997
_diffrn_reflns_theta_full 25.242
_diffrn_reflns_theta_max 26.371
_diffrn_reflns_theta_min 3.409
_diffrn_source 'Enhance (Mo) X-ray Source'
_exptl_absorpt_coefficient_mu 1.353
_exptl_absorpt_correction_T_max 1.00000
_exptl_absorpt_correction_T_min 0.91428
_exptl_absorpt_correction_type multi-scan
_exptl_absorpt_process_details
;
CrysAlisPro, Agilent Technologies,
Version 1.171.37.35 (release 13-08-2014 CrysAlis171 .NET)
(compiled Aug 13 2014,18:06:01)
Empirical absorption correction using spherical harmonics,
 implemented in SCALE3 ABSPACK scaling algorithm.
;
_exptl_crystal_colour red
_exptl_crystal_colour_primary red
_exptl_crystal_density_diffrn 1.553
_exptl_crystal_description prism
_exptl_crystal_F_000 3280
_exptl_crystal_size_max 0.21
_exptl_crystal_size_mid 0.17
_exptl_crystal_size_min 0.16
_refine_diff_density_max 1.268
_refine_diff_density_min -0.862
_refine_diff_density_rms 0.083
_refine_ls_extinction_method none
_refine_ls_goodness_of_fit_ref 1.045
_refine_ls_hydrogen_treatment constr
_refine_ls_matrix_type full
_refine_ls_number_parameters 760
_refine_ls_number_reflns 14396
_refine_ls_number_restraints 53
_refine_ls_restrained_S_all 1.063
_refine_ls_R_factor_all 0.0494
_refine_ls_R_factor_gt 0.0371
_refine_ls_shift/su_max 0.003
_refine_ls_shift/su_mean 0.000
_refine_ls_structure_factor_coef Fsqd
_refine_ls_weighting_details
;
 w=1/[\s^2^(Fo^2^)+(0.0387P)^2^+3.5160P]
 where P=(Fo^2^+2Fc^2^)/3
;
_refine_ls_weighting_scheme calc
_refine_ls_wR_factor_gt 0.0854
_refine_ls_wR_factor_ref 0.0906
_reflns_Friedel_coverage 0.000
_reflns_number_gt 11547
_reflns_number_total 14396
_reflns_threshold_expression 'I > 2\s(I)'
_cod_data_source_file c8dt02648c3.cif
_cod_data_source_block 201610169
_cod_depositor_comments 'Adding full bibliography for 7047486--7047489.cif.'
_cod_database_code 7047489
_shelxl_version_number 2013-2
_chemical_oxdiff_formula C37H42N1O3S1P2Pd1
_shelx_space_group_comment
;
The symmetry employed for this shelxl refinement is uniquely defined
by the following loop, which should always be used as a source of
symmetry information in preference to the above space-group names.
They are only intended as comments.
;
_reflns_odcompleteness_completeness 99.67
_reflns_odcompleteness_iscentric 1
_reflns_odcompleteness_theta 26.32
_olex2_refinement_description
;
1. Fixed Uiso
 At 1.2 times of:
  All C(H) groups, All C(H,H) groups
2. Restrained distances
 C1-C2A
 1.4 with sigma of 0.02
 C2A-C4
 1.4 with sigma of 0.02
 C7-C8
 1.4 with sigma of 0.02
 C6-C5
 1.4 with sigma of 0.02
 C6A-C5
 1.4 with sigma of 0.02
 C6A-C8
 1.4 with sigma of 0.02
 C7-C6
 1.4 with sigma of 0.02
 C8-C6
 2.2 with sigma of 0.02
 C6-C7
 1.4 with sigma of 0.02
3. Restrained planarity
 C1, C2A, C3, C4, S4A
 with sigma of 0.1
4. Uiso/Uaniso restraints and constraints
Uanis(C6) \\sim Ueq, Uanis(C6A) \\sim Ueq, Uanis(C7) \\sim Ueq, Uanis(C8) \\sim
Ueq: with sigma of 0.01 and sigma for terminal atoms of 0.02
Uanis(C65) \\sim Ueq, Uanis(C64) \\sim Ueq, Uanis(C63) \\sim Ueq: with sigma of
0.01 and sigma for terminal atoms of 0.02
Uanis(S6) = Uanis(S6A)
Uanis(C10) = Uanis(C10A)
Uanis(S4) = Uanis(S4A)
Uanis(C2) = Uanis(C2A)
Uanis(S5) = Uanis(S5A)
Uanis(C6) = Uanis(C6A)
5. Others
 Sof(C10A)=Sof(H10A)=Sof(H11A)=Sof(H12A)=Sof(S6A)=1-FVAR(1)
 Sof(C10)=Sof(H10)=Sof(H11)=Sof(H12)=Sof(S6)=FVAR(1)
 Sof(C2A)=Sof(H2A)=Sof(H3B)=Sof(H4B)=Sof(S4A)=1-FVAR(2)
 Sof(C2)=Sof(H2)=Sof(H3A)=Sof(H4A)=Sof(S4)=FVAR(2)
 Sof(C6A)=Sof(H6A)=Sof(H7B)=Sof(H8B)=Sof(S5A)=1-FVAR(3)
 Sof(C6)=Sof(H6)=Sof(H7A)=Sof(H8A)=Sof(S5)=FVAR(3)
6.a Aromatic/amide H refined with riding coordinates:
 C2(H2), C2A(H2A), C3(H3A), C3(H3B), C4(H4B), C4(H4A), C6(H6), C6A(H6A),
 C7(H7A), C7(H7B), C8(H8B), C8(H8A), C10(H10), C10A(H10A), C11(H11), C11(H11A),
 C12(H12A), C12(H12), C14(H14), C15(H15), C16(H16), C17(H17), C18(H18),
 C20(H20), C21(H21), C22(H22), C23(H23), C24(H24), C26(H26), C27(H27), C28(H28),
  C29(H29), C30(H30), C32(H32), C33(H33), C34(H34), C35(H35), C36(H36),
 C38(H38), C39(H39), C40(H40), C41(H41), C42(H42), C44(H44), C45(H45), C46(H46),
  C47(H47), C48(H48), C50(H50), C51(H51), C52(H52), C53(H53), C54(H54),
 C56(H56), C57(H57), C58(H58), C59(H59), C60(H60), C62(H62), C63(H63), C64(H64),
  C65(H65), C66(H66)
;
_olex2_submission_special_instructions 'No special instructions were received'

loop_
_space_group_symop_operation_xyz
'x, y, z'
'-x+1/2, y+1/2, -z+1/2'
'-x, -y, -z'
'x-1/2, -y-1/2, z-1/2'

loop_
_atom_site_label
_atom_site_type_symbol
_atom_site_fract_x
_atom_site_fract_y
_atom_site_fract_z
_atom_site_U_iso_or_equiv
_atom_site_adp_type
_atom_site_occupancy
_atom_site_site_symmetry_order
_atom_site_calc_flag
_atom_site_refinement_flags_posn
_atom_site_refinement_flags_adp
_atom_site_refinement_flags_occupancy
_atom_site_disorder_assembly
_atom_site_disorder_group
C1 C 0.7420(3) 0.44454(13) 0.1128(2) 0.0433(9) Uani 1 1 d D . . . .
C2 C 0.6759(7) 0.4081(4) 0.0895(6) 0.085(3) Uani 0.766(5) 1 d . . P A 1
H2 H 0.6563 0.3930 0.1269 0.101 Uiso 0.766(5) 1 calc R . P A 1
C2A C 0.7524(15) 0.4451(8) 0.0378(10) 0.085(3) Uani 0.234(5) 1 d D . P A 2
H2A H 0.8012 0.4617 0.0320 0.101 Uiso 0.234(5) 1 calc R . P A 2
C3 C 0.6418(4) 0.3962(2) 0.0079(4) 0.0913(19) Uani 1 1 d . . . . .
H3A H 0.5937 0.3746 -0.0173 0.110 Uiso 0.766(5) 1 calc R . P A 1
H3B H 0.6041 0.3704 -0.0184 0.110 Uiso 0.234(5) 1 calc R . P A 2
C4 C 0.6869(4) 0.41960(19) -0.0298(3) 0.0770(15) Uani 1 1 d D . . . .
H4B H 0.6783 0.4195 -0.0851 0.092 Uiso 0.234(5) 1 calc R . P A 2
H4A H 0.6766 0.4143 -0.0848 0.092 Uiso 0.766(5) 1 calc R . P A 1
C5 C 0.6434(3) 0.61656(17) 0.0858(3) 0.0574(12) Uani 1 1 d D . . . .
C6 C 0.6254(7) 0.6540(4) 0.0272(5) 0.054(2) Uani 0.511(4) 1 d D U P B 1
H6 H 0.6552 0.6835 0.0425 0.065 Uiso 0.511(4) 1 calc R . P B 1
C6A C 0.6038(8) 0.5839(4) 0.0179(6) 0.054(2) Uani 0.489(4) 1 d D U P B 2
H6A H 0.6134 0.5510 0.0256 0.065 Uiso 0.489(4) 1 calc R . P B 2
C7 C 0.5665(5) 0.6468(3) -0.0487(4) 0.127(3) Uani 1 1 d D U . . .
H7A H 0.5397 0.6700 -0.0891 0.152 Uiso 0.511(4) 1 calc R . P B 1
H7B H 0.5404 0.6661 -0.0952 0.152 Uiso 0.489(4) 1 calc R . P B 2
C8 C 0.5535(5) 0.6016(3) -0.0558(4) 0.118(3) Uani 1 1 d D U . . .
H8B H 0.5166 0.5847 -0.1027 0.141 Uiso 0.489(4) 1 calc R . P B 2
H8A H 0.5224 0.5879 -0.1075 0.141 Uiso 0.511(4) 1 calc R . P B 1
C9 C 0.9500(3) 0.57507(13) 0.0754(2) 0.0410(9) Uani 1 1 d . . . . .
C10 C 0.8700(12) 0.5852(5) -0.0006(10) 0.046(2) Uani 0.416(4) 1 d . . P C 1
H10 H 0.8108 0.5907 -0.0016 0.055 Uiso 0.416(4) 1 calc R . P C 1
C10A C 1.0044(7) 0.5582(4) 0.0321(6) 0.046(2) Uani 0.584(4) 1 d . . P C 2
H10A H 1.0598 0.5418 0.0594 0.055 Uiso 0.584(4) 1 calc R . P C 2
C11 C 0.8891(5) 0.5860(2) -0.0713(3) 0.0817(17) Uani 1 1 d . . . . .
H11 H 0.8513 0.5975 -0.1232 0.098 Uiso 0.416(4) 1 calc R . P C 1
H11A H 0.8534 0.5922 -0.1266 0.098 Uiso 0.584(4) 1 calc R . P C 2
C12 C 0.9740(5) 0.56670(19) -0.0481(3) 0.0791(17) Uani 1 1 d . . . . .
H12A H 1.0058 0.5604 -0.0821 0.095 Uiso 0.584(4) 1 calc R . P C 2
H12 H 0.9969 0.5590 -0.0881 0.095 Uiso 0.416(4) 1 calc R . P C 1
C13 C 1.1281(3) 0.39343(15) 0.2922(2) 0.0446(9) Uani 1 1 d . . . . .
C14 C 1.2013(3) 0.42531(18) 0.3086(3) 0.0597(12) Uani 1 1 d . . . . .
H14 H 1.1949 0.4568 0.3229 0.072 Uiso 1 1 calc R . . . .
C15 C 1.2844(3) 0.4106(2) 0.3038(3) 0.0789(16) Uani 1 1 d . . . . .
H15 H 1.3340 0.4318 0.3159 0.095 Uiso 1 1 calc R . . . .
C16 C 1.2915(5) 0.3643(3) 0.2808(4) 0.096(2) Uani 1 1 d . . . . .
H16 H 1.3460 0.3546 0.2758 0.115 Uiso 1 1 calc R . . . .
C17 C 1.2214(5) 0.3323(3) 0.2651(4) 0.102(2) Uani 1 1 d . . . . .
H17 H 1.2282 0.3010 0.2501 0.122 Uiso 1 1 calc R . . . .
C18 C 1.1404(4) 0.34642(18) 0.2716(3) 0.0745(15) Uani 1 1 d . . . . .
H18 H 1.0928 0.3242 0.2620 0.089 Uiso 1 1 calc R . . . .
C19 C 1.0516(3) 0.41504(14) 0.4131(2) 0.0436(9) Uani 1 1 d . . . . .
C20 C 1.1265(3) 0.38910(17) 0.4677(3) 0.0558(11) Uani 1 1 d . . . . .
H20 H 1.1662 0.3727 0.4489 0.067 Uiso 1 1 calc R . . . .
C21 C 1.1411(3) 0.3880(2) 0.5504(3) 0.0694(14) Uani 1 1 d . . . . .
H21 H 1.1912 0.3708 0.5870 0.083 Uiso 1 1 calc R . . . .
C22 C 1.0837(4) 0.41150(19) 0.5791(3) 0.0645(13) Uani 1 1 d . . . . .
H22 H 1.0937 0.4099 0.6347 0.077 Uiso 1 1 calc R . . . .
C23 C 1.0111(4) 0.4376(2) 0.5259(3) 0.0759(15) Uani 1 1 d . . . . .
H23 H 0.9724 0.4544 0.5455 0.091 Uiso 1 1 calc R . . . .
C24 C 0.9949(4) 0.43923(18) 0.4434(3) 0.0652(13) Uani 1 1 d . . . . .
H24 H 0.9449 0.4569 0.4076 0.078 Uiso 1 1 calc R . . . .
C25 C 0.9426(3) 0.36395(13) 0.2667(2) 0.0423(9) Uani 1 1 d . . . . .
C26 C 0.9162(3) 0.33605(17) 0.3187(3) 0.0623(12) Uani 1 1 d . . . . .
H26 H 0.9390 0.3431 0.3748 0.075 Uiso 1 1 calc R . . . .
C27 C 0.8557(4) 0.29750(18) 0.2880(4) 0.0778(16) Uani 1 1 d . . . . .
H27 H 0.8393 0.2787 0.3238 0.093 Uiso 1 1 calc R . . . .
C28 C 0.8204(4) 0.28711(18) 0.2062(3) 0.0726(15) Uani 1 1 d . . . . .
H28 H 0.7801 0.2613 0.1861 0.087 Uiso 1 1 calc R . . . .
C29 C 0.8445(4) 0.31469(17) 0.1539(3) 0.0726(15) Uani 1 1 d . . . . .
H29 H 0.8207 0.3075 0.0979 0.087 Uiso 1 1 calc R . . . .
C30 C 0.9043(3) 0.35347(15) 0.1834(3) 0.0583(12) Uani 1 1 d . . . . .
H30 H 0.9187 0.3726 0.1468 0.070 Uiso 1 1 calc R . . . .
C31 C 0.6334(3) 0.50677(14) 0.4121(2) 0.0417(9) Uani 1 1 d . . . . .
C32 C 0.7270(3) 0.50014(16) 0.4611(3) 0.0528(11) Uani 1 1 d . . . . .
H32 H 0.7716 0.5164 0.4483 0.063 Uiso 1 1 calc R . . . .
C33 C 0.7548(4) 0.47000(19) 0.5282(3) 0.0678(14) Uani 1 1 d . . . . .
H33 H 0.8178 0.4662 0.5604 0.081 Uiso 1 1 calc R . . . .
C34 C 0.6903(4) 0.44565(19) 0.5475(3) 0.0719(15) Uani 1 1 d . . . . .
H34 H 0.7093 0.4253 0.5928 0.086 Uiso 1 1 calc R . . . .
C35 C 0.5970(4) 0.45124(18) 0.4997(3) 0.0679(13) Uani 1 1 d . . . . .
H35 H 0.5531 0.4345 0.5128 0.081 Uiso 1 1 calc R . . . .
C36 C 0.5681(3) 0.48185(15) 0.4320(3) 0.0522(11) Uani 1 1 d . . . . .
H36 H 0.5050 0.4856 0.4001 0.063 Uiso 1 1 calc R . . . .
C37 C 0.4779(3) 0.53399(15) 0.2657(2) 0.0416(9) Uani 1 1 d . . . . .
C38 C 0.4552(3) 0.49607(17) 0.2111(3) 0.0573(11) Uani 1 1 d . . . . .
H38 H 0.5020 0.4795 0.2018 0.069 Uiso 1 1 calc R . . . .
C39 C 0.3631(3) 0.4825(2) 0.1700(3) 0.0716(14) Uani 1 1 d . . . . .
H39 H 0.3483 0.4566 0.1339 0.086 Uiso 1 1 calc R . . . .
C40 C 0.2934(3) 0.5073(2) 0.1829(3) 0.0675(14) Uani 1 1 d . . . . .
H40 H 0.2317 0.4982 0.1550 0.081 Uiso 1 1 calc R . . . .
C41 C 0.3145(3) 0.54516(19) 0.2361(3) 0.0647(13) Uani 1 1 d . . . . .
H41 H 0.2674 0.5619 0.2444 0.078 Uiso 1 1 calc R . . . .
C42 C 0.4066(3) 0.55848(17) 0.2780(3) 0.0530(11) Uani 1 1 d . . . . .
H42 H 0.4210 0.5841 0.3147 0.064 Uiso 1 1 calc R . . . .
C43 C 0.5977(3) 0.60595(15) 0.3684(3) 0.0468(10) Uani 1 1 d . . . . .
C44 C 0.5729(4) 0.64550(16) 0.3160(3) 0.0673(13) Uani 1 1 d . . . . .
H44 H 0.5615 0.6415 0.2604 0.081 Uiso 1 1 calc R . . . .
C45 C 0.5650(5) 0.6909(2) 0.3451(5) 0.107(2) Uani 1 1 d . . . . .
H45 H 0.5464 0.7168 0.3093 0.128 Uiso 1 1 calc R . . . .
C46 C 0.5851(6) 0.6969(2) 0.4276(5) 0.115(3) Uani 1 1 d . . . . .
H46 H 0.5806 0.7272 0.4478 0.139 Uiso 1 1 calc R . . . .
C47 C 0.6116(5) 0.6587(2) 0.4804(4) 0.098(2) Uani 1 1 d . . . . .
H47 H 0.6259 0.6634 0.5363 0.118 Uiso 1 1 calc R . . . .
C48 C 0.6174(4) 0.61271(17) 0.4514(3) 0.0656(13) Uani 1 1 d . . . . .
H48 H 0.6344 0.5868 0.4875 0.079 Uiso 1 1 calc R . . . .
C49 C 0.9616(3) 0.76323(13) 0.2050(2) 0.0441(9) Uani 1 1 d . . . . .
C50 C 0.9034(3) 0.78261(16) 0.2397(3) 0.0615(12) Uani 1 1 d . . . . .
H50 H 0.8838 0.7638 0.2735 0.074 Uiso 1 1 calc R . . . .
C51 C 0.8744(4) 0.82967(18) 0.2245(4) 0.0746(15) Uani 1 1 d . . . . .
H51 H 0.8363 0.8422 0.2491 0.090 Uiso 1 1 calc R . . . .
C52 C 0.8999(4) 0.85794(17) 0.1747(4) 0.0743(15) Uani 1 1 d . . . . .
H52 H 0.8797 0.8896 0.1652 0.089 Uiso 1 1 calc R . . . .
C53 C 0.9561(4) 0.83956(17) 0.1382(4) 0.0759(15) Uani 1 1 d . . . . .
H53 H 0.9730 0.8584 0.1028 0.091 Uiso 1 1 calc R . . . .
C54 C 0.9878(3) 0.79233(15) 0.1547(3) 0.0605(12) Uani 1 1 d . . . . .
H54 H 1.0274 0.7803 0.1312 0.073 Uiso 1 1 calc R . . . .
C55 C 1.0862(3) 0.70627(16) 0.3364(3) 0.0553(11) Uani 1 1 d . . . . .
C56 C 1.1427(4) 0.7459(2) 0.3632(4) 0.093(2) Uani 1 1 d . . . . .
H56 H 1.1370 0.7715 0.3278 0.112 Uiso 1 1 calc R . . . .
C57 C 1.2089(5) 0.7471(3) 0.4445(5) 0.125(3) Uani 1 1 d . . . . .
H57 H 1.2471 0.7738 0.4630 0.150 Uiso 1 1 calc R . . . .
C58 C 1.2178(5) 0.7100(3) 0.4962(4) 0.118(3) Uani 1 1 d . . . . .
H58 H 1.2622 0.7113 0.5498 0.142 Uiso 1 1 calc R . . . .
C59 C 1.1630(5) 0.6709(3) 0.4708(4) 0.106(2) Uani 1 1 d . . . . .
H59 H 1.1695 0.6455 0.5068 0.127 Uiso 1 1 calc R . . . .
C60 C 1.0965(4) 0.6689(2) 0.3901(3) 0.0766(15) Uani 1 1 d . . . . .
H60 H 1.0587 0.6419 0.3725 0.092 Uiso 1 1 calc R . . . .
C61 C 1.0705(3) 0.69051(14) 0.1692(3) 0.0576(12) Uani 1 1 d . . . . .
C62 C 1.1649(5) 0.6819(2) 0.2053(4) 0.097(2) Uani 1 1 d . . . . .
H62 H 1.1956 0.6825 0.2623 0.116 Uiso 1 1 calc R . . . .
C63 C 1.2149(6) 0.6722(3) 0.1547(6) 0.126(3) Uani 1 1 d . U . . .
H63 H 1.2785 0.6664 0.1781 0.151 Uiso 1 1 calc R . . . .
C64 C 1.1683(6) 0.6717(3) 0.0722(6) 0.118(2) Uani 1 1 d . U . . .
H64 H 1.2013 0.6654 0.0393 0.141 Uiso 1 1 calc R . . . .
C65 C 1.0748(6) 0.6799(2) 0.0349(4) 0.0928(19) Uani 1 1 d . U . . .
H65 H 1.0447 0.6794 -0.0222 0.111 Uiso 1 1 calc R . . . .
C66 C 1.0258(4) 0.68918(16) 0.0846(4) 0.0743(15) Uani 1 1 d . . . . .
H66 H 0.9620 0.6945 0.0603 0.089 Uiso 1 1 calc R . . . .
P1 P 0.80491(7) 0.47388(3) 0.20918(6) 0.0350(2) Uani 1 1 d . . . . .
P2 P 0.71937(7) 0.60843(3) 0.19331(6) 0.0369(2) Uani 1 1 d . . . . .
P3 P 0.95967(6) 0.57665(3) 0.18093(6) 0.0318(2) Uani 1 1 d . . . . .
P4 P 1.02174(7) 0.41498(3) 0.30182(6) 0.0366(2) Uani 1 1 d . . . . .
P5 P 0.60120(7) 0.54762(4) 0.32392(6) 0.0376(2) Uani 1 1 d . . . . .
P6 P 1.00084(7) 0.70100(4) 0.23044(7) 0.0421(2) Uani 1 1 d . . . . .
Pd1 Pd 0.82626(2) 0.55283(2) 0.19274(2) 0.03160(7) Uani 1 1 d . . . . .
Pd2 Pd 0.95892(2) 0.48598(2) 0.23945(2) 0.03322(8) Uani 1 1 d . . . . .
Pd3 Pd 0.69619(2) 0.53903(2) 0.25249(2) 0.03648(8) Uani 1 1 d . . . . .
Pd4 Pd 0.89129(2) 0.64236(2) 0.21084(2) 0.03546(8) Uani 1 1 d . . . . .
S1 S 0.74319(8) 0.45688(4) 0.28692(7) 0.0468(2) Uani 1 1 d . . . . .
S2 S 0.76341(8) 0.67441(4) 0.23974(7) 0.0531(3) Uani 1 1 d . . . . .
S3 S 1.07967(6) 0.54337(4) 0.25069(6) 0.0449(2) Uani 1 1 d . . . . .
S4 S 0.76325(17) 0.45924(7) 0.02803(12) 0.0774(7) Uani 0.766(5) 1 d . . P A 1
S4A S 0.6511(7) 0.4118(4) 0.1023(6) 0.0774(7) Uani 0.234(5) 1 d . . P A 2
S5 S 0.5956(4) 0.56471(16) 0.0344(3) 0.1292(14) Uani 0.511(4) 1 d . . P B 1
S5A S 0.6317(4) 0.67367(17) 0.0455(3) 0.1292(14) Uani 0.489(4) 1 d . . P B 2
S6 S 1.0404(3) 0.5560(2) 0.0521(3) 0.0635(7) Uani 0.416(4) 1 d . . P C 1
S6A S 0.8484(2) 0.59898(10) 0.0022(2) 0.0635(7) Uani 0.584(4) 1 d . . P C 2

loop_
_atom_site_aniso_label
_atom_site_aniso_U_11
_atom_site_aniso_U_22
_atom_site_aniso_U_33
_atom_site_aniso_U_23
_atom_site_aniso_U_13
_atom_site_aniso_U_12
C1 0.047(2) 0.037(2) 0.052(2) 0.0000(18) 0.0247(19) 0.0004(18)
C2 0.095(6) 0.105(6) 0.070(6) -0.036(5) 0.049(5) -0.052(5)
C2A 0.095(6) 0.105(6) 0.070(6) -0.036(5) 0.049(5) -0.052(5)
C3 0.105(5) 0.093(4) 0.073(4) -0.033(3) 0.032(3) -0.048(4)
C4 0.102(4) 0.075(3) 0.060(3) -0.014(3) 0.039(3) -0.004(3)
C5 0.051(2) 0.075(3) 0.050(3) 0.009(2) 0.022(2) 0.020(2)
C6 0.060(4) 0.066(5) 0.028(3) 0.023(3) 0.009(3) 0.026(3)
C6A 0.060(4) 0.066(5) 0.028(3) 0.023(3) 0.009(3) 0.026(3)
C7 0.105(5) 0.176(7) 0.084(5) 0.023(5) 0.018(4) 0.025(5)
C8 0.096(4) 0.161(6) 0.075(4) -0.025(4) 0.011(3) 0.037(5)
C9 0.047(2) 0.038(2) 0.043(2) 0.0002(17) 0.0232(18) -0.0075(18)
C10 0.053(5) 0.042(4) 0.038(4) -0.010(3) 0.014(3) -0.004(4)
C10A 0.053(5) 0.042(4) 0.038(4) -0.010(3) 0.014(3) -0.004(4)
C11 0.105(5) 0.093(4) 0.043(3) -0.001(3) 0.024(3) -0.028(4)
C12 0.130(5) 0.069(3) 0.059(3) -0.010(3) 0.059(4) -0.020(4)
C13 0.043(2) 0.051(2) 0.043(2) 0.0150(19) 0.0209(18) 0.014(2)
C14 0.046(2) 0.065(3) 0.067(3) 0.020(2) 0.021(2) 0.008(2)
C15 0.045(3) 0.112(5) 0.085(4) 0.035(3) 0.032(3) 0.012(3)
C16 0.080(4) 0.121(6) 0.106(5) 0.029(4) 0.059(4) 0.053(4)
C17 0.089(4) 0.094(5) 0.149(6) 0.005(4) 0.073(5) 0.041(4)
C18 0.074(3) 0.059(3) 0.107(4) 0.008(3) 0.054(3) 0.020(3)
C19 0.046(2) 0.039(2) 0.045(2) 0.0024(18) 0.0164(18) -0.0020(18)
C20 0.047(2) 0.069(3) 0.049(3) 0.014(2) 0.017(2) 0.011(2)
C21 0.054(3) 0.094(4) 0.050(3) 0.026(3) 0.009(2) -0.002(3)
C22 0.068(3) 0.086(4) 0.039(2) 0.002(2) 0.021(2) -0.018(3)
C23 0.088(4) 0.097(4) 0.056(3) 0.004(3) 0.042(3) 0.015(3)
C24 0.072(3) 0.080(3) 0.046(3) 0.011(2) 0.026(2) 0.027(3)
C25 0.047(2) 0.034(2) 0.050(2) 0.0061(18) 0.0238(19) 0.0069(18)
C26 0.063(3) 0.069(3) 0.057(3) 0.004(2) 0.026(2) -0.016(3)
C27 0.087(4) 0.069(3) 0.093(4) 0.008(3) 0.051(3) -0.029(3)
C28 0.082(4) 0.054(3) 0.082(4) -0.010(3) 0.033(3) -0.024(3)
C29 0.097(4) 0.056(3) 0.064(3) -0.009(3) 0.031(3) -0.012(3)
C30 0.081(3) 0.044(2) 0.051(3) 0.001(2) 0.027(2) -0.009(2)
C31 0.048(2) 0.044(2) 0.041(2) -0.0070(17) 0.0262(18) 0.0000(19)
C32 0.048(2) 0.066(3) 0.049(3) -0.002(2) 0.023(2) -0.001(2)
C33 0.065(3) 0.088(4) 0.054(3) 0.007(3) 0.025(2) 0.016(3)
C34 0.096(4) 0.077(3) 0.053(3) 0.014(3) 0.040(3) 0.016(3)
C35 0.079(4) 0.070(3) 0.070(3) 0.007(3) 0.046(3) -0.005(3)
C36 0.054(3) 0.056(3) 0.054(3) 0.004(2) 0.029(2) -0.007(2)
C37 0.0348(19) 0.052(2) 0.042(2) 0.0023(19) 0.0195(17) -0.0026(18)
C38 0.047(2) 0.066(3) 0.062(3) -0.010(2) 0.024(2) -0.001(2)
C39 0.050(3) 0.085(4) 0.071(3) -0.021(3) 0.014(2) -0.018(3)
C40 0.038(2) 0.092(4) 0.066(3) 0.009(3) 0.012(2) -0.008(3)
C41 0.040(2) 0.088(4) 0.070(3) 0.008(3) 0.025(2) 0.003(3)
C42 0.041(2) 0.072(3) 0.052(3) -0.002(2) 0.0249(19) -0.001(2)
C43 0.043(2) 0.047(2) 0.059(3) -0.004(2) 0.030(2) 0.0005(19)
C44 0.085(4) 0.049(3) 0.088(4) 0.001(3) 0.055(3) 0.004(3)
C45 0.159(7) 0.052(3) 0.137(6) 0.010(4) 0.087(5) 0.017(4)
C46 0.174(8) 0.059(4) 0.143(7) -0.029(4) 0.094(6) 0.001(4)
C47 0.133(6) 0.079(4) 0.096(5) -0.032(4) 0.060(4) -0.008(4)
C48 0.075(3) 0.055(3) 0.076(3) -0.016(2) 0.040(3) -0.005(3)
C49 0.041(2) 0.035(2) 0.054(2) -0.0066(18) 0.0170(19) -0.0081(18)
C50 0.074(3) 0.048(3) 0.074(3) -0.010(2) 0.041(3) -0.001(2)
C51 0.075(3) 0.053(3) 0.107(4) -0.023(3) 0.048(3) 0.006(3)
C52 0.069(3) 0.035(2) 0.122(5) 0.002(3) 0.040(3) -0.001(2)
C53 0.075(3) 0.045(3) 0.115(5) 0.020(3) 0.045(3) 0.001(3)
C54 0.057(3) 0.042(2) 0.092(4) 0.005(2) 0.039(3) 0.000(2)
C55 0.045(2) 0.051(3) 0.066(3) -0.003(2) 0.017(2) 0.000(2)
C56 0.071(4) 0.075(4) 0.099(4) -0.005(3) -0.005(3) -0.022(3)
C57 0.091(5) 0.110(6) 0.119(6) -0.016(5) -0.019(4) -0.012(4)
C58 0.098(5) 0.124(6) 0.081(5) -0.015(5) -0.023(4) 0.013(5)
C59 0.102(5) 0.112(5) 0.077(4) 0.020(4) 0.006(4) 0.011(5)
C60 0.073(3) 0.078(4) 0.065(3) 0.008(3) 0.012(3) -0.005(3)
C61 0.071(3) 0.033(2) 0.087(4) 0.007(2) 0.052(3) -0.003(2)
C62 0.101(5) 0.098(5) 0.124(5) 0.031(4) 0.079(4) 0.033(4)
C63 0.114(5) 0.141(6) 0.154(6) 0.039(5) 0.086(5) 0.043(5)
C64 0.148(6) 0.107(5) 0.145(6) 0.019(4) 0.107(5) 0.025(5)
C65 0.150(6) 0.063(3) 0.101(4) 0.002(3) 0.086(4) -0.015(4)
C66 0.111(4) 0.051(3) 0.089(4) -0.010(3) 0.069(4) -0.020(3)
P1 0.0359(5) 0.0296(5) 0.0452(6) 0.0039(4) 0.0218(4) -0.0001(4)
P2 0.0352(5) 0.0357(5) 0.0436(6) 0.0048(4) 0.0195(4) 0.0076(4)
P3 0.0310(4) 0.0314(5) 0.0364(5) 0.0037(4) 0.0168(4) 0.0002(4)
P4 0.0393(5) 0.0332(5) 0.0401(5) 0.0079(4) 0.0185(4) 0.0070(4)
P5 0.0332(5) 0.0427(5) 0.0428(6) -0.0019(4) 0.0213(4) -0.0011(4)
P6 0.0448(6) 0.0340(5) 0.0518(6) -0.0010(5) 0.0234(5) -0.0037(5)
Pd1 0.03013(14) 0.02835(14) 0.04123(16) 0.00590(11) 0.01925(12) 0.00245(11)
Pd2 0.03249(14) 0.03183(14) 0.03818(16) 0.00644(12) 0.01684(12) 0.00549(12)
Pd3 0.03394(15) 0.03935(16) 0.04301(17) 0.00203(13) 0.02245(13) -0.00035(12)
Pd4 0.04003(16) 0.02847(14) 0.04123(16) 0.00179(12) 0.01946(13) -0.00007(12)
S1 0.0546(6) 0.0412(5) 0.0578(6) 0.0075(5) 0.0361(5) -0.0021(5)
S2 0.0575(6) 0.0361(5) 0.0750(8) -0.0039(5) 0.0358(6) 0.0072(5)
S3 0.0301(5) 0.0491(6) 0.0536(6) 0.0115(5) 0.0144(4) 0.0037(4)
S4 0.1048(16) 0.0815(13) 0.0620(12) -0.0166(9) 0.0500(11) -0.0337(11)
S4A 0.1048(16) 0.0815(13) 0.0620(12) -0.0166(9) 0.0500(11) -0.0337(11)
S5 0.150(3) 0.100(2) 0.086(2) 0.0086(15) -0.0099(18) 0.035(2)
S5A 0.150(3) 0.100(2) 0.086(2) 0.0086(15) -0.0099(18) 0.035(2)
S6 0.0667(17) 0.0743(15) 0.0495(11) 0.0071(11) 0.0226(9) 0.0012(13)
S6A 0.0667(17) 0.0743(15) 0.0495(11) 0.0071(11) 0.0226(9) 0.0012(13)

loop_
_atom_type_symbol
_atom_type_description
_atom_type_scat_dispersion_real
_atom_type_scat_dispersion_imag
_atom_type_scat_source
C C 0.0033 0.0016 'International Tables Vol C Tables 4.2.6.8 and 6.1.1.4'
H H 0.0000 0.0000 'International Tables Vol C Tables 4.2.6.8 and 6.1.1.4'
P P 0.1023 0.0942 'International Tables Vol C Tables 4.2.6.8 and 6.1.1.4'
Pd Pd -0.9988 1.0072 'International Tables Vol C Tables 4.2.6.8 and 6.1.1.4'
S S 0.1246 0.1234 'International Tables Vol C Tables 4.2.6.8 and 6.1.1.4'

loop_
_geom_angle_atom_site_label_1
_geom_angle_atom_site_label_2
_geom_angle_atom_site_label_3
_geom_angle
C2 C1 P1 133.0(5)
C2 C1 S4 107.0(5)
C2A C1 P1 132.1(9)
C2A C1 S4A 108.3(10)
S4 C1 P1 119.9(2)
S4A C1 P1 119.6(4)
C1 C2 H2 122.3
C3 C2 C1 115.4(8)
C3 C2 H2 122.3
C1 C2A H2A 120.7
C1 C2A C4 118.6(16)
C4 C2A H2A 120.7
C2 C3 H3A 124.9
C4 C3 C2 110.2(6)
C4 C3 H3A 124.9
C4 C3 H3B 119.4
C4 C3 S4A 121.2(5)
S4A C3 H3B 119.4
C2A C4 H4B 129.9
C3 C4 C2A 100.2(10)
C3 C4 H4B 129.9
C3 C4 H4A 122.6
C3 C4 S4 114.8(4)
S4 C4 H4A 122.6
C6 C5 P2 135.7(5)
C6 C5 S5 108.3(5)
C6A C5 P2 133.1(5)
C6A C5 S5A 107.5(5)
S5 C5 P2 114.8(3)
S5A C5 P2 117.8(3)
C5 C6 H6 120.3
C7 C6 C5 119.4(9)
C7 C6 H6 120.3
C5 C6A H6A 120.7
C8 C6A C5 118.6(9)
C8 C6A H6A 120.7
C6 C7 H7A 127.1
C8 C7 C6 105.9(8)
C8 C7 H7A 127.1
C8 C7 H7B 119.0
C8 C7 S5A 122.0(6)
S5A C7 H7B 119.0
C6A C8 H8B 127.4
C7 C8 C6A 105.2(8)
C7 C8 H8B 127.4
C7 C8 H8A 120.3
C7 C8 S5 119.5(6)
S5 C8 H8A 120.3
C10 C9 P3 129.6(6)
C10 C9 S6 109.5(7)
C10A C9 P3 137.0(5)
C10A C9 S6A 106.9(5)
S6 C9 P3 120.8(3)
S6A C9 P3 116.1(2)
C9 C10 H10 122.6
C11 C10 C9 114.8(12)
C11 C10 H10 122.6
C9 C10A H10A 120.9
C12 C10A C9 118.2(9)
C12 C10A H10A 120.9
C10 C11 H11 127.7
C12 C11 C10 104.6(9)
C12 C11 H11 127.7
C12 C11 H11A 120.8
C12 C11 S6A 118.4(4)
S6A C11 H11A 120.8
C10A C12 C11 107.3(7)
C10A C12 H12A 126.3
C11 C12 H12A 126.3
C11 C12 H12 119.3
C11 C12 S6 121.4(5)
S6 C12 H12 119.3
C14 C13 C18 118.1(4)
C14 C13 P4 118.2(3)
C18 C13 P4 123.7(4)
C13 C14 H14 119.7
C13 C14 C15 120.7(5)
C15 C14 H14 119.7
C14 C15 H15 120.7
C16 C15 C14 118.6(6)
C16 C15 H15 120.7
C15 C16 H16 119.0
C17 C16 C15 121.9(5)
C17 C16 H16 119.0
C16 C17 H17 120.3
C16 C17 C18 119.5(6)
C18 C17 H17 120.3
C13 C18 H18 119.4
C17 C18 C13 121.2(6)
C17 C18 H18 119.4
C20 C19 P4 122.4(3)
C24 C19 C20 118.7(4)
C24 C19 P4 118.8(3)
C19 C20 H20 120.3
C21 C20 C19 119.3(4)
C21 C20 H20 120.3
C20 C21 H21 119.4
C22 C21 C20 121.2(4)
C22 C21 H21 119.4
C21 C22 H22 120.2
C21 C22 C23 119.6(4)
C23 C22 H22 120.2
C22 C23 H23 119.8
C22 C23 C24 120.4(5)
C24 C23 H23 119.8
C19 C24 H24 119.6
C23 C24 C19 120.8(4)
C23 C24 H24 119.6
C26 C25 C30 117.9(4)
C26 C25 P4 123.4(3)
C30 C25 P4 118.6(3)
C25 C26 H26 119.7
C25 C26 C27 120.6(4)
C27 C26 H26 119.7
C26 C27 H27 119.7
C28 C27 C26 120.7(5)
C28 C27 H27 119.7
C27 C28 H28 120.2
C27 C28 C29 119.6(5)
C29 C28 H28 120.2
C28 C29 H29 119.7
C28 C29 C30 120.5(5)
C30 C29 H29 119.7
C25 C30 C29 120.7(4)
C25 C30 H30 119.6
C29 C30 H30 119.6
C32 C31 P5 119.0(3)
C36 C31 C32 118.3(4)
C36 C31 P5 122.7(3)
C31 C32 H32 119.4
C33 C32 C31 121.3(4)
C33 C32 H32 119.4
C32 C33 H33 119.9
C34 C33 C32 120.1(5)
C34 C33 H33 119.9
C33 C34 H34 120.0
C33 C34 C35 119.9(5)
C35 C34 H34 120.0
C34 C35 H35 119.8
C34 C35 C36 120.4(5)
C36 C35 H35 119.8
C31 C36 C35 119.9(4)
C31 C36 H36 120.0
C35 C36 H36 120.0
C38 C37 C42 118.7(4)
C38 C37 P5 118.5(3)
C42 C37 P5 122.6(3)
C37 C38 H38 119.8
C37 C38 C39 120.4(4)
C39 C38 H38 119.8
C38 C39 H39 120.0
C40 C39 C38 120.0(5)
C40 C39 H39 120.0
C39 C40 H40 119.8
C41 C40 C39 120.4(4)
C41 C40 H40 119.8
C40 C41 H41 120.1
C40 C41 C42 119.7(5)
C42 C41 H41 120.1
C37 C42 H42 119.6
C41 C42 C37 120.8(4)
C41 C42 H42 119.6
C44 C43 P5 118.1(3)
C48 C43 C44 118.8(4)
C48 C43 P5 123.1(3)
C43 C44 H44 119.4
C45 C44 C43 121.2(5)
C45 C44 H44 119.4
C44 C45 H45 120.5
C46 C45 C44 119.1(6)
C46 C45 H45 120.5
C45 C46 H46 119.7
C47 C46 C45 120.6(6)
C47 C46 H46 119.7
C46 C47 H47 119.6
C46 C47 C48 120.7(6)
C48 C47 H47 119.6
C43 C48 C47 119.5(5)
C43 C48 H48 120.3
C47 C48 H48 120.3
C50 C49 P6 118.3(3)
C54 C49 C50 117.6(4)
C54 C49 P6 124.0(3)
C49 C50 H50 119.8
C51 C50 C49 120.4(5)
C51 C50 H50 119.8
C50 C51 H51 119.2
C52 C51 C50 121.6(5)
C52 C51 H51 119.2
C51 C52 H52 120.3
C51 C52 C53 119.4(5)
C53 C52 H52 120.3
C52 C53 H53 120.2
C52 C53 C54 119.6(5)
C54 C53 H53 120.2
C49 C54 C53 121.3(5)
C49 C54 H54 119.3
C53 C54 H54 119.3
C56 C55 P6 121.9(4)
C60 C55 C56 119.0(5)
C60 C55 P6 119.0(4)
C55 C56 H56 120.4
C55 C56 C57 119.3(6)
C57 C56 H56 120.4
C56 C57 H57 119.7
C58 C57 C56 120.7(7)
C58 C57 H57 119.7
C57 C58 H58 119.6
C59 C58 C57 120.7(6)
C59 C58 H58 119.6
C58 C59 H59 120.2
C58 C59 C60 119.6(6)
C60 C59 H59 120.2
C55 C60 C59 120.7(6)
C55 C60 H60 119.7
C59 C60 H60 119.7
C62 C61 C66 119.5(5)
C62 C61 P6 122.0(4)
C66 C61 P6 118.4(4)
C61 C62 H62 120.2
C61 C62 C63 119.6(7)
C63 C62 H62 120.2
C62 C63 H63 120.6
C64 C63 C62 118.8(7)
C64 C63 H63 120.6
C63 C64 H64 118.6
C63 C64 C65 122.9(7)
C65 C64 H64 118.6
C64 C65 H65 120.9
C64 C65 C66 118.2(7)
C66 C65 H65 120.9
C61 C66 C65 121.0(6)
C61 C66 H66 119.5
C65 C66 H66 119.5
C1 P1 Pd1 112.12(13)
C1 P1 Pd2 115.38(13)
C1 P1 Pd3 112.89(13)
C1 P1 S1 107.78(14)
Pd1 P1 Pd2 71.99(3)
Pd1 P1 Pd3 62.38(2)
Pd2 P1 Pd3 122.64(4)
S1 P1 Pd1 116.72(5)
S1 P1 Pd2 128.10(6)
S1 P1 Pd3 57.59(4)
C5 P2 Pd1 105.17(14)
C5 P2 Pd3 115.17(16)
C5 P2 Pd4 106.64(15)
C5 P2 S2 106.82(16)
Pd1 P2 Pd3 70.94(3)
Pd1 P2 Pd4 63.28(2)
Pd3 P2 Pd4 124.05(4)
S2 P2 Pd1 119.11(5)
S2 P2 Pd3 132.31(6)
S2 P2 Pd4 58.53(4)
C9 P3 Pd1 112.03(13)
C9 P3 Pd2 110.78(12)
C9 P3 Pd4 113.45(13)
C9 P3 S3 107.49(14)
Pd1 P3 Pd2 63.64(2)
Pd1 P3 Pd4 71.70(3)
Pd4 P3 Pd2 125.78(4)
S3 P3 Pd1 118.39(5)
S3 P3 Pd2 59.00(4)
S3 P3 Pd4 129.34(6)
C13 P4 Pd2 118.21(13)
C19 P4 C13 103.69(18)
C19 P4 Pd2 113.33(13)
C25 P4 C13 103.32(19)
C25 P4 C19 102.70(18)
C25 P4 Pd2 113.83(12)
C31 P5 C37 103.13(18)
C31 P5 Pd3 112.15(12)
C37 P5 Pd3 115.58(13)
C43 P5 C31 103.62(18)
C43 P5 C37 103.03(19)
C43 P5 Pd3 117.61(13)
C49 P6 Pd4 118.61(13)
C55 P6 C49 102.37(19)
C55 P6 Pd4 114.50(15)
C61 P6 C49 103.04(19)
C61 P6 C55 104.5(2)
C61 P6 Pd4 112.14(15)
P1 Pd1 P2 121.11(4)
P1 Pd1 P3 118.84(3)
P1 Pd1 Pd2 54.23(3)
P1 Pd1 Pd3 68.56(3)
P1 Pd1 Pd4 164.57(3)
P2 Pd1 Pd2 162.80(3)
P2 Pd1 Pd3 54.75(3)
P2 Pd1 Pd4 66.92(3)
P3 Pd1 P2 120.00(3)
P3 Pd1 Pd2 66.64(2)
P3 Pd1 Pd3 161.64(3)
P3 Pd1 Pd4 54.36(2)
Pd2 Pd1 Pd4 113.831(13)
Pd3 Pd1 Pd2 113.463(13)
Pd3 Pd1 Pd4 113.742(13)
P1 Pd2 P3 102.02(3)
P1 Pd2 P4 101.53(4)
P1 Pd2 Pd1 53.78(2)
P1 Pd2 S3 146.59(3)
P4 Pd2 P3 156.45(3)
P4 Pd2 Pd1 152.60(3)
P4 Pd2 S3 110.98(4)
Pd1 Pd2 P3 49.72(2)
S3 Pd2 P3 45.69(3)
S3 Pd2 Pd1 92.81(3)
P2 Pd3 P1 101.83(3)
P2 Pd3 P5 114.22(4)
P2 Pd3 Pd1 54.31(2)
P2 Pd3 S1 146.14(4)
P5 Pd3 P1 143.92(3)
P5 Pd3 Pd1 163.23(3)
P5 Pd3 S1 99.15(4)
Pd1 Pd3 P1 49.06(2)
S1 Pd3 P1 44.87(3)
S1 Pd3 Pd1 91.89(3)
P3 Pd4 P2 102.80(3)
P3 Pd4 P6 102.66(4)
P3 Pd4 Pd1 53.94(2)
P3 Pd4 S2 147.63(4)
P6 Pd4 P2 154.30(3)
P6 Pd4 Pd1 155.84(3)
P6 Pd4 S2 109.47(4)
Pd1 Pd4 P2 49.80(2)
S2 Pd4 P2 45.56(3)
S2 Pd4 Pd1 93.69(3)
P1 S1 Pd3 77.54(4)
P2 S2 Pd4 75.91(4)
P3 S3 Pd2 75.31(4)
C4 S4 C1 92.3(3)
C1 S4A C3 89.6(5)
C5 S5 C8 85.3(3)
C5 S5A C7 85.7(4)
C12 S6 C9 88.2(3)
C11 S6A C9 88.9(3)

loop_
_geom_bond_atom_site_label_1
_geom_bond_atom_site_label_2
_geom_bond_distance
C1 C2 1.390(10)
C1 C2A 1.394(17)
C1 P1 1.793(4)
C1 S4 1.702(4)
C1 S4A 1.636(10)
C2 H2 0.9300
C2 C3 1.365(10)
C2A H2A 0.9300
C2A C4 1.420(17)
C3 H3A 0.9300
C3 H3B 0.9300
C3 C4 1.315(7)
C3 S4A 1.669(10)
C4 H4B 0.9300
C4 H4A 0.9300
C4 S4 1.653(6)
C5 C6 1.418(10)
C5 C6A 1.437(11)
C5 P2 1.815(4)
C5 S5 1.715(7)
C5 S5A 1.724(7)
C6 H6 0.9300
C6 C7 1.309(9)
C6A H6A 0.9300
C6A C8 1.324(10)
C7 H7A 0.9300
C7 H7B 0.9300
C7 C8 1.276(9)
C7 S5A 1.742(9)
C8 H8B 0.9300
C8 H8A 0.9300
C8 S5 1.789(9)
C9 C10 1.459(18)
C9 C10A 1.424(11)
C9 P3 1.806(4)
C9 S6 1.702(7)
C9 S6A 1.740(5)
C10 H10 0.9300
C10 C11 1.390(15)
C10A H10A 0.9300
C10A C12 1.326(11)
C11 H11 0.9300
C11 H11A 0.9300
C11 C12 1.339(8)
C11 S6A 1.690(7)
C12 H12A 0.9300
C12 H12 0.9300
C12 S6 1.689(7)
C13 C14 1.387(6)
C13 C18 1.394(6)
C13 P4 1.833(4)
C14 H14 0.9300
C14 C15 1.393(6)
C15 H15 0.9300
C15 C16 1.371(8)
C16 H16 0.9300
C16 C17 1.355(9)
C17 H17 0.9300
C17 C18 1.370(7)
C18 H18 0.9300
C19 C20 1.392(5)
C19 C24 1.376(6)
C19 P4 1.829(4)
C20 H20 0.9300
C20 C21 1.385(6)
C21 H21 0.9300
C21 C22 1.357(7)
C22 H22 0.9300
C22 C23 1.366(7)
C23 H23 0.9300
C23 C24 1.375(6)
C24 H24 0.9300
C25 C26 1.382(6)
C25 C30 1.383(6)
C25 P4 1.827(4)
C26 H26 0.9300
C26 C27 1.393(6)
C27 H27 0.9300
C27 C28 1.358(7)
C28 H28 0.9300
C28 C29 1.361(7)
C29 H29 0.9300
C29 C30 1.391(6)
C30 H30 0.9300
C31 C32 1.389(6)
C31 C36 1.386(5)
C31 P5 1.832(4)
C32 H32 0.9300
C32 C33 1.375(6)
C33 H33 0.9300
C33 C34 1.363(7)
C34 H34 0.9300
C34 C35 1.377(7)
C35 H35 0.9300
C35 C36 1.391(6)
C36 H36 0.9300
C37 C38 1.379(6)
C37 C42 1.393(5)
C37 P5 1.833(4)
C38 H38 0.9300
C38 C39 1.386(6)
C39 H39 0.9300
C39 C40 1.381(7)
C40 H40 0.9300
C40 C41 1.365(7)
C41 H41 0.9300
C41 C42 1.386(6)
C42 H42 0.9300
C43 C44 1.393(6)
C43 C48 1.385(6)
C43 P5 1.816(4)
C44 H44 0.9300
C44 C45 1.389(7)
C45 H45 0.9300
C45 C46 1.372(9)
C46 H46 0.9300
C46 C47 1.368(9)
C47 H47 0.9300
C47 C48 1.397(7)
C48 H48 0.9300
C49 C50 1.387(6)
C49 C54 1.376(6)
C49 P6 1.837(4)
C50 H50 0.9300
C50 C51 1.380(6)
C51 H51 0.9300
C51 C52 1.350(7)
C52 H52 0.9300
C52 C53 1.372(7)
C53 H53 0.9300
C53 C54 1.397(6)
C54 H54 0.9300
C55 C56 1.378(6)
C55 C60 1.374(6)
C55 P6 1.828(5)
C56 H56 0.9300
C56 C57 1.401(8)
C57 H57 0.9300
C57 C58 1.351(10)
C58 H58 0.9300
C58 C59 1.348(9)
C59 H59 0.9300
C59 C60 1.398(7)
C60 H60 0.9300
C61 C62 1.380(8)
C61 C66 1.379(7)
C61 P6 1.828(5)
C62 H62 0.9300
C62 C63 1.419(9)
C63 H63 0.9300
C63 C64 1.348(10)
C64 H64 0.9300
C64 C65 1.367(10)
C65 H65 0.9300
C65 C66 1.393(7)
C66 H66 0.9300
P1 Pd1 2.2622(9)
P1 Pd2 2.2752(10)
P1 Pd3 2.7875(10)
P1 S1 2.0141(14)
P2 Pd1 2.2804(9)
P2 Pd3 2.2927(10)
P2 Pd4 2.7467(10)
P2 S2 2.0220(14)
P3 Pd1 2.2707(9)
P3 Pd2 2.7322(9)
P3 Pd4 2.2830(9)
P3 S3 2.0213(13)
P4 Pd2 2.2911(9)
P5 Pd3 2.3006(10)
P6 Pd4 2.2928(10)
Pd1 Pd2 2.6668(4)
Pd1 Pd3 2.6536(4)
Pd1 Pd4 2.6669(4)
Pd2 S3 2.4211(10)
Pd3 S1 2.4100(10)
Pd4 S2 2.4152(11)

loop_
_geom_torsion_atom_site_label_1
_geom_torsion_atom_site_label_2
_geom_torsion_atom_site_label_3
_geom_torsion_atom_site_label_4
_geom_torsion
C1 C2 C3 C4 5.9(12)
C1 C2 C3 S4A -129(3)
C1 C2A C4 C3 -9.5(18)
C1 C2A C4 S4 147(5)
C2 C1 C2A C4 12.0(17)
C2 C1 P1 Pd1 -143.7(7)
C2 C1 P1 Pd2 136.5(7)
C2 C1 P1 Pd3 -75.5(7)
C2 C1 P1 S1 -13.9(8)
C2 C1 S4 C4 1.0(6)
C2 C1 S4A C3 -33(2)
C2 C3 C4 C2A 1.9(12)
C2 C3 C4 S4 -5.0(9)
C2 C3 S4A C1 37(2)
C2A C1 C2 C3 -10.2(13)
C2A C1 P1 Pd1 47.9(13)
C2A C1 P1 Pd2 -31.9(13)
C2A C1 P1 Pd3 116.1(13)
C2A C1 P1 S1 177.7(13)
C2A C1 S4 C4 27(4)
C2A C1 S4A C3 6.5(10)
C2A C4 S4 C1 -23(3)
C3 C4 S4 C1 2.4(5)
C4 C3 S4A C1 -14.5(8)
C5 C6 C7 C8 -14.1(13)
C5 C6 C7 S5A 147(3)
C5 C6A C8 C7 10.4(13)
C5 C6A C8 S5 -140(3)
C6 C5 C6A C8 -15.8(10)
C6 C5 P2 Pd1 -111.6(7)
C6 C5 P2 Pd3 172.7(7)
C6 C5 P2 Pd4 -45.5(8)
C6 C5 P2 S2 15.9(8)
C6 C5 S5 C8 -3.2(6)
C6 C5 S5A C7 17.9(16)
C6 C7 C8 C6A 1.9(12)
C6 C7 C8 S5 11.2(12)
C6 C7 S5A C5 -23(2)
C6A C5 C6 C7 17.3(10)
C6A C5 P2 Pd1 40.6(8)
C6A C5 P2 Pd3 -35.2(8)
C6A C5 P2 Pd4 106.7(7)
C6A C5 P2 S2 168.0(7)
C6A C5 S5 C8 -20.1(14)
C6A C5 S5A C7 6.7(7)
C6A C8 S5 C5 28(2)
C7 C8 S5 C5 -4.8(8)
C8 C7 S5A C5 -1.7(9)
C9 C10 C11 C12 13.0(11)
C9 C10 C11 S6A -137(3)
C9 C10A C12 C11 -6.6(10)
C9 C10A C12 S6 153(3)
C10 C9 C10A C12 12.7(9)
C10 C9 P3 Pd1 34.8(8)
C10 C9 P3 Pd2 103.8(8)
C10 C9 P3 Pd4 -44.0(8)
C10 C9 P3 S3 166.5(8)
C10 C9 S6 C12 4.4(7)
C10 C9 S6A C11 -30(2)
C10 C11 C12 C10A -3.9(9)
C10 C11 C12 S6 -10.1(9)
C10 C11 S6A C9 32(3)
C10A C9 C10 C11 -14.9(10)
C10A C9 P3 Pd1 -133.8(7)
C10A C9 P3 Pd2 -64.8(7)
C10A C9 P3 Pd4 147.3(7)
C10A C9 P3 S3 -2.1(7)
C10A C9 S6 C12 16.5(17)
C10A C9 S6A C11 -1.4(5)
C10A C12 S6 C9 -20(2)
C11 C12 S6 C9 3.5(6)
C12 C11 S6A C9 -2.3(5)
C13 C14 C15 C16 1.4(7)
C14 C13 C18 C17 -1.9(8)
C14 C13 P4 C19 -77.8(3)
C14 C13 P4 C25 175.3(3)
C14 C13 P4 Pd2 48.6(4)
C14 C15 C16 C17 -2.0(9)
C15 C16 C17 C18 0.6(10)
C16 C17 C18 C13 1.4(10)
C18 C13 C14 C15 0.5(6)
C18 C13 P4 C19 100.4(4)
C18 C13 P4 C25 -6.5(4)
C18 C13 P4 Pd2 -133.2(4)
C19 C20 C21 C22 0.3(7)
C20 C19 C24 C23 -0.5(7)
C20 C19 P4 C13 -18.3(4)
C20 C19 P4 C25 89.0(4)
C20 C19 P4 Pd2 -147.7(3)
C20 C21 C22 C23 -1.3(8)
C21 C22 C23 C24 1.5(8)
C22 C23 C24 C19 -0.6(8)
C24 C19 C20 C21 0.6(7)
C24 C19 P4 C13 165.7(4)
C24 C19 P4 C25 -86.9(4)
C24 C19 P4 Pd2 36.3(4)
C25 C26 C27 C28 -1.1(8)
C26 C25 C30 C29 -2.9(7)
C26 C25 P4 C13 109.0(4)
C26 C25 P4 C19 1.3(4)
C26 C25 P4 Pd2 -121.6(4)
C26 C27 C28 C29 0.0(9)
C27 C28 C29 C30 -0.4(9)
C28 C29 C30 C25 1.9(8)
C30 C25 C26 C27 2.5(7)
C30 C25 P4 C13 -73.3(4)
C30 C25 P4 C19 179.1(3)
C30 C25 P4 Pd2 56.1(4)
C31 C32 C33 C34 0.4(7)
C32 C31 C36 C35 0.2(6)
C32 C31 P5 C37 167.0(3)
C32 C31 P5 C43 -85.9(3)
C32 C31 P5 Pd3 42.0(4)
C32 C33 C34 C35 0.0(8)
C33 C34 C35 C36 -0.4(8)
C34 C35 C36 C31 0.2(7)
C36 C31 C32 C33 -0.5(6)
C36 C31 P5 C37 -12.6(4)
C36 C31 P5 C43 94.5(4)
C36 C31 P5 Pd3 -137.6(3)
C37 C38 C39 C40 0.8(8)
C38 C37 C42 C41 -0.2(7)
C38 C37 P5 C31 -84.4(4)
C38 C37 P5 C43 168.0(3)
C38 C37 P5 Pd3 38.3(4)
C38 C39 C40 C41 -0.3(8)
C39 C40 C41 C42 -0.4(8)
C40 C41 C42 C37 0.7(7)
C42 C37 C38 C39 -0.6(7)
C42 C37 P5 C31 91.5(4)
C42 C37 P5 C43 -16.1(4)
C42 C37 P5 Pd3 -145.7(3)
C43 C44 C45 C46 2.2(10)
C44 C43 C48 C47 0.4(7)
C44 C43 P5 C31 -178.7(4)
C44 C43 P5 C37 -71.5(4)
C44 C43 P5 Pd3 56.9(4)
C44 C45 C46 C47 -0.7(12)
C45 C46 C47 C48 -1.0(12)
C46 C47 C48 C43 1.1(10)
C48 C43 C44 C45 -2.0(8)
C48 C43 P5 C31 0.6(4)
C48 C43 P5 C37 107.8(4)
C48 C43 P5 Pd3 -123.8(4)
C49 C50 C51 C52 1.2(8)
C50 C49 C54 C53 -0.8(7)
C50 C49 P6 C55 -73.7(4)
C50 C49 P6 C61 178.0(4)
C50 C49 P6 Pd4 53.4(4)
C50 C51 C52 C53 0.0(9)
C51 C52 C53 C54 -1.5(8)
C52 C53 C54 C49 1.9(8)
C54 C49 C50 C51 -0.8(7)
C54 C49 P6 C55 105.0(4)
C54 C49 P6 C61 -3.4(4)
C54 C49 P6 Pd4 -127.9(3)
C55 C56 C57 C58 0.2(12)
C56 C55 C60 C59 0.2(9)
C56 C55 P6 C49 -35.0(5)
C56 C55 P6 C61 72.2(5)
C56 C55 P6 Pd4 -164.7(4)
C56 C57 C58 C59 -0.2(13)
C57 C58 C59 C60 0.1(13)
C58 C59 C60 C55 -0.1(10)
C60 C55 C56 C57 -0.2(9)
C60 C55 P6 C49 147.4(4)
C60 C55 P6 C61 -105.5(4)
C60 C55 P6 Pd4 17.7(5)
C61 C62 C63 C64 0.0(11)
C62 C61 C66 C65 -0.9(7)
C62 C61 P6 C49 115.2(4)
C62 C61 P6 C55 8.5(5)
C62 C61 P6 Pd4 -116.1(4)
C62 C63 C64 C65 -0.2(13)
C63 C64 C65 C66 -0.2(11)
C64 C65 C66 C61 0.7(8)
C66 C61 C62 C63 0.5(9)
C66 C61 P6 C49 -67.6(4)
C66 C61 P6 C55 -174.3(3)
C66 C61 P6 Pd4 61.0(4)
P1 C1 C2 C3 178.4(5)
P1 C1 C2A C4 -176.5(8)
P1 C1 S4 C4 178.9(3)
P1 C1 S4A C3 -175.9(3)
P2 C5 C6 C7 177.3(6)
P2 C5 C6A C8 -176.7(6)
P2 C5 S5 C8 -172.6(3)
P2 C5 S5A C7 174.2(4)
P3 C9 C10 C11 172.9(5)
P3 C9 C10A C12 -176.0(4)
P3 C9 S6 C12 -179.4(3)
P3 C9 S6A C11 179.4(3)
P4 C13 C14 C15 178.8(3)
P4 C13 C18 C17 179.9(4)
P4 C19 C20 C21 -175.4(4)
P4 C19 C24 C23 175.6(4)
P4 C25 C26 C27 -179.8(4)
P4 C25 C30 C29 179.3(4)
P5 C31 C32 C33 179.8(3)
P5 C31 C36 C35 179.8(3)
P5 C37 C38 C39 175.6(4)
P5 C37 C42 C41 -176.1(3)
P5 C43 C44 C45 177.3(5)
P5 C43 C48 C47 -178.9(4)
P6 C49 C50 C51 178.0(4)
P6 C49 C54 C53 -179.4(4)
P6 C55 C56 C57 -177.9(5)
P6 C55 C60 C59 177.9(5)
P6 C61 C62 C63 177.6(5)
P6 C61 C66 C65 -178.1(4)
S4 C1 C2 C3 -4.1(10)
S4 C1 C2A C4 -143(5)
S4 C1 P1 Pd1 39.1(3)
S4 C1 P1 Pd2 -40.7(3)
S4 C1 P1 Pd3 107.3(2)
S4 C1 P1 S1 168.9(2)
S4 C1 S4A C3 15.9(7)
S4A C1 C2 C3 133(3)
S4A C1 C2A C4 0.7(18)
S4A C1 P1 Pd1 -129.1(5)
S4A C1 P1 Pd2 151.1(5)
S4A C1 P1 Pd3 -60.9(5)
S4A C1 P1 S1 0.7(5)
S4A C1 S4 C4 -13.0(6)
S4A C3 C4 C2A 15.5(13)
S4A C3 C4 S4 8.6(9)
S5 C5 C6 C7 11.2(11)
S5 C5 C6A C8 148(2)
S5 C5 P2 Pd1 53.9(3)
S5 C5 P2 Pd3 -21.8(4)
S5 C5 P2 Pd4 120.0(3)
S5 C5 P2 S2 -178.6(3)
S5 C5 S5A C7 -2.2(6)
S5A C5 C6 C7 -152(2)
S5A C5 C6A C8 -12.0(11)
S5A C5 P2 Pd1 -123.0(3)
S5A C5 P2 Pd3 161.3(3)
S5A C5 P2 Pd4 -56.9(4)
S5A C5 P2 S2 4.5(4)
S5A C5 S5 C8 3.9(6)
S5A C7 C8 C6A -4.5(12)
S5A C7 C8 S5 4.9(12)
S6 C9 C10 C11 -11.4(12)
S6 C9 C10A C12 -156(2)
S6 C9 P3 Pd1 -140.6(3)
S6 C9 P3 Pd2 -71.6(3)
S6 C9 P3 Pd4 140.6(3)
S6 C9 P3 S3 -8.9(3)
S6 C9 S6A C11 5.2(4)
S6A C9 C10 C11 138(3)
S6A C9 C10A C12 5.1(9)
S6A C9 P3 Pd1 45.0(3)
S6A C9 P3 Pd2 114.0(2)
S6A C9 P3 Pd4 -33.8(3)
S6A C9 P3 S3 176.74(19)
S6A C9 S6 C12 -5.4(4)
S6A C11 C12 C10A 5.4(8)
S6A C11 C12 S6 -0.9(7)

loop_
_smtbx_masks_void_nr
_smtbx_masks_void_average_x
_smtbx_masks_void_average_y
_smtbx_masks_void_average_z
_smtbx_masks_void_volume
_smtbx_masks_void_count_electrons
1 0.108 0.235 0.336 220.7 15.1
2 -0.108 0.765 0.664 220.7 15.1
3 0.392 0.735 0.164 220.7 15.1
4 0.608 0.265 0.836 220.7 15.0
